data_4089121
loop_
_publ_author_name
'Devillard, Marc'
'Bouhadir, Ghenwa'
'Mallet-Ladeira, Sonia'
'Miqueu, Karinne'
'Bourissou, Didier'

_publ_section_title
;
 Amino and Alkyl B-Substituted P-Stabilized Borenium Salts
;
_journal_issue 21
_journal_name_full Organometallics
_journal_page_first 3788
_journal_paper_doi 10.1021/acs.organomet.6b00737
_journal_volume 35
_journal_year 2016
_chemical_compound_source 'synthesis as described'
_chemical_formula_moiety 'C22 H34 B N P, Cl4 Ga'
_chemical_formula_sum 'C22 H34 B Cl4 Ga N P'
_chemical_formula_weight 565.8
_space_group_IT_number 61
_space_group_name_Hall '-P 2ac 2ab'
_space_group_name_H-M_alt 'P b c a'
_symmetry_cell_setting orthorhombic
_symmetry_Int_Tables_number 61
_symmetry_space_group_name_Hall '-P 2ac 2ab'
_symmetry_space_group_name_H-M 'P b c a'
_atom_sites_solution_hydrogens geom
_atom_sites_solution_primary direct
_atom_sites_solution_secondary difmap
_cell_angle_alpha 90
_cell_angle_beta 90
_cell_angle_gamma 90
_cell_formula_units_Z 8
_cell_length_a 14.3961(6)
_cell_length_b 16.8578(8)
_cell_length_c 22.5345(10)
_cell_measurement_reflns_used 9771
_cell_measurement_temperature 193(2)
_cell_measurement_theta_max 30.33
_cell_measurement_theta_min 2.58
_cell_measurement_wavelength 0.71073
_cell_volume 5468.8(4)
_computing_cell_refinement 'APEX2 and SAINT (Bruker, 2008)'
_computing_data_collection 'APEX2 (Bruker, 2008)'
_computing_data_reduction 'SAINT (Bruker, 2008)'
_computing_molecular_graphics 'Ortep-3 for Windows (Farrugia, 1997)'
_computing_publication_material 'WinGX publication routines (Farrugia, 1999)'
_computing_structure_refinement 'SHELXL-97 (Sheldrick, 2008)'
_computing_structure_solution 'SHELXS-97 (Sheldrick, 2008)'
_diffrn_ambient_temperature 193(2)
_diffrn_measured_fraction_theta_full 0.996
_diffrn_measured_fraction_theta_max 0.996
_diffrn_measurement_device_type 'Bruker Kappa APEX II Quazar'
_diffrn_measurement_method 'phi and omega scans'
_diffrn_radiation_monochromator 'multilayer optics'
_diffrn_radiation_probe x-ray
_diffrn_radiation_source 'microfocus sealed tube'
_diffrn_radiation_type MoK\a
_diffrn_radiation_wavelength 0.71073
_diffrn_reflns_av_R_equivalents 0.0349
_diffrn_reflns_av_unetI/netI 0.0178
_diffrn_reflns_limit_h_max 20
_diffrn_reflns_limit_h_min -17
_diffrn_reflns_limit_k_max 23
_diffrn_reflns_limit_k_min -24
_diffrn_reflns_limit_l_max 32
_diffrn_reflns_limit_l_min -30
_diffrn_reflns_number 111776
_diffrn_reflns_theta_full 30.39
_diffrn_reflns_theta_max 30.39
_diffrn_reflns_theta_min 1.81
_diffrn_standards_decay_% 0
_diffrn_standards_interval_count 0
_diffrn_standards_interval_time 0
_diffrn_standards_number 0
_exptl_absorpt_coefficient_mu 1.466
_exptl_absorpt_correction_T_max 0.7460
_exptl_absorpt_correction_T_min 0.6646
_exptl_absorpt_correction_type multi-scan
_exptl_absorpt_process_details '(SADABS; Bruker, 2008)'
_exptl_crystal_colour colourless
_exptl_crystal_density_diffrn 1.374
_exptl_crystal_density_method 'not measured'
_exptl_crystal_description block
_exptl_crystal_F_000 2336
_exptl_crystal_size_max 0.4
_exptl_crystal_size_mid 0.36
_exptl_crystal_size_min 0.2
_refine_diff_density_max 0.555
_refine_diff_density_min -0.51
_refine_diff_density_rms 0.099
_refine_ls_extinction_method none
_refine_ls_goodness_of_fit_ref 1.048
_refine_ls_hydrogen_treatment constr
_refine_ls_matrix_type full
_refine_ls_number_parameters 279
_refine_ls_number_reflns 8226
_refine_ls_number_restraints 0
_refine_ls_restrained_S_all 1.048
_refine_ls_R_factor_all 0.0461
_refine_ls_R_factor_gt 0.032
_refine_ls_shift/su_max 0.002
_refine_ls_shift/su_mean 0
_refine_ls_structure_factor_coef Fsqd
_refine_ls_weighting_details 'calc w=1/[\s^2^(Fo^2^)+(0.0565P)^2^+1.8954P] where P=(Fo^2^+2Fc^2^)/3'
_refine_ls_weighting_scheme calc
_refine_ls_wR_factor_gt 0.0917
_refine_ls_wR_factor_ref 0.1019
_reflns_number_gt 6542
_reflns_number_total 8226
_reflns_threshold_expression >2sigma(I)
_cod_data_source_file om6b00737_si_002.cif
_cod_data_source_block 3'
_cod_database_code 4089121

loop_
_symmetry_equiv_pos_as_xyz
'x, y, z'
'-x+1/2, -y, z+1/2'
'-x, y+1/2, -z+1/2'
'x+1/2, -y+1/2, -z'
'-x, -y, -z'
'x-1/2, y, -z-1/2'
'x, -y-1/2, z-1/2'
'-x-1/2, y-1/2, z'

loop_
_atom_site_label
_atom_site_type_symbol
_atom_site_fract_x
_atom_site_fract_y
_atom_site_fract_z
_atom_site_U_iso_or_equiv
_atom_site_adp_type
_atom_site_occupancy
_atom_site_symmetry_multiplicity
_atom_site_calc_flag
_atom_site_refinement_flags
C1 C 0.66592(10) 0.48149(9) 0.37277(6) 0.0249(3) Uani 1 1 d .
C2 C 0.71881(10) 0.52535(8) 0.33087(6) 0.0235(3) Uani 1 1 d .
C3 C 0.81653(10) 0.50945(9) 0.32482(6) 0.0246(3) Uani 1 1 d .
C4 C 0.86316(11) 0.55258(10) 0.28166(7) 0.0309(3) Uani 1 1 d .
H4 H 0.9279 0.5441 0.2763 0.037 Uiso 1 1 calc R
C5 C 0.81781(12) 0.60837(10) 0.24560(8) 0.0337(3) Uani 1 1 d .
H5 H 0.8524 0.6364 0.2165 0.04 Uiso 1 1 calc R
C6 C 0.72476(11) 0.62320(9) 0.25157(7) 0.0306(3) Uani 1 1 d .
H6 H 0.6953 0.661 0.2266 0.037 Uiso 1 1 calc R
C7 C 0.67268(11) 0.58209(9) 0.29495(7) 0.0265(3) Uani 1 1 d .
C8 C 0.57579(11) 0.59426(10) 0.30343(7) 0.0309(3) Uani 1 1 d .
H8 H 0.5445 0.6333 0.2805 0.037 Uiso 1 1 calc R
C9 C 0.52697(11) 0.55094(11) 0.34393(7) 0.0336(3) Uani 1 1 d .
H9 H 0.4623 0.56 0.3486 0.04 Uiso 1 1 calc R
C10 C 0.57142(11) 0.49292(10) 0.37889(7) 0.0312(3) Uani 1 1 d .
H10 H 0.5368 0.462 0.4063 0.037 Uiso 1 1 calc R
C11 C 0.68544(11) 0.31319(9) 0.39223(8) 0.0319(3) Uani 1 1 d .
H11 H 0.6168 0.3188 0.3976 0.038 Uiso 1 1 calc R
C12 C 0.71621(15) 0.24367(11) 0.43119(11) 0.0475(5) Uani 1 1 d .
H12A H 0.6795 0.1966 0.4213 0.071 Uiso 1 1 calc R
H12B H 0.7067 0.2572 0.473 0.071 Uiso 1 1 calc R
H12C H 0.7822 0.2327 0.4242 0.071 Uiso 1 1 calc R
C13 C 0.70192(15) 0.29724(12) 0.32620(9) 0.0443(4) Uani 1 1 d .
H13A H 0.7683 0.2882 0.3193 0.066 Uiso 1 1 calc R
H13B H 0.6812 0.3431 0.303 0.066 Uiso 1 1 calc R
H13C H 0.6668 0.2502 0.3141 0.066 Uiso 1 1 calc R
C14 C 0.73904(11) 0.43038(10) 0.48966(7) 0.0295(3) Uani 1 1 d .
H14 H 0.7801 0.3901 0.509 0.035 Uiso 1 1 calc R
C15 C 0.64285(12) 0.42508(13) 0.51841(8) 0.0401(4) Uani 1 1 d .
H15A H 0.6489 0.4308 0.5615 0.06 Uiso 1 1 calc R
H15B H 0.6149 0.3735 0.5092 0.06 Uiso 1 1 calc R
H15C H 0.6032 0.4676 0.5029 0.06 Uiso 1 1 calc R
C16 C 0.78240(13) 0.51226(12) 0.49922(9) 0.0420(4) Uani 1 1 d .
H16A H 0.7449 0.5525 0.4789 0.063 Uiso 1 1 calc R
H16B H 0.8457 0.5127 0.4831 0.063 Uiso 1 1 calc R
H16C H 0.7844 0.5241 0.5418 0.063 Uiso 1 1 calc R
C17 C 0.94469(11) 0.33982(9) 0.42254(7) 0.0276(3) Uani 1 1 d .
H17 H 0.8809 0.3297 0.4383 0.033 Uiso 1 1 calc R
C18 C 1.00618(14) 0.35911(12) 0.47578(8) 0.0400(4) Uani 1 1 d .
H18A H 1.071 0.3629 0.4629 0.06 Uiso 1 1 calc R
H18B H 1.0003 0.317 0.5055 0.06 Uiso 1 1 calc R
H18C H 0.9867 0.4098 0.4931 0.06 Uiso 1 1 calc R
C19 C 0.97559(13) 0.26409(10) 0.39143(9) 0.0395(4) Uani 1 1 d .
H19A H 0.9367 0.2551 0.3564 0.059 Uiso 1 1 calc R
H19B H 0.9693 0.2191 0.4187 0.059 Uiso 1 1 calc R
H19C H 1.0406 0.2693 0.3792 0.059 Uiso 1 1 calc R
C20 C 1.02832(10) 0.43019(10) 0.35348(7) 0.0311(3) Uani 1 1 d .
H20 H 1.0763 0.3968 0.3737 0.037 Uiso 1 1 calc R
C21 C 1.05318(12) 0.51583(12) 0.36752(8) 0.0391(4) Uani 1 1 d .
H21A H 1.0056 0.5511 0.3511 0.059 Uiso 1 1 calc R
H21B H 1.1136 0.5286 0.3499 0.059 Uiso 1 1 calc R
H21C H 1.0564 0.5229 0.4106 0.059 Uiso 1 1 calc R
C22 C 1.03273(14) 0.40834(12) 0.28771(8) 0.0417(4) Uani 1 1 d .
H22A H 1.0292 0.3506 0.2834 0.063 Uiso 1 1 calc R
H22B H 1.0913 0.4275 0.2708 0.063 Uiso 1 1 calc R
H22C H 0.9805 0.4329 0.2668 0.063 Uiso 1 1 calc R
B1 B 0.85206(11) 0.44184(10) 0.36767(7) 0.0240(3) Uani 1 1 d .
N1 N 0.93697(9) 0.40717(8) 0.38025(5) 0.0248(2) Uani 1 1 d .
P1 P 0.73676(3) 0.40960(2) 0.409877(16) 0.02315(8) Uani 1 1 d .
Ga1 Ga 0.853808(13) 0.189656(12) 0.621354(9) 0.03416(7) Uani 1 1 d .
Cl1 Cl 0.95965(3) 0.25090(4) 0.67262(3) 0.06061(16) Uani 1 1 d .
Cl2 Cl 0.91425(4) 0.15691(3) 0.53619(2) 0.04661(12) Uani 1 1 d .
Cl3 Cl 0.73762(4) 0.26965(4) 0.60680(3) 0.05619(15) Uani 1 1 d .
Cl4 Cl 0.80584(5) 0.08387(4) 0.66611(3) 0.06537(17) Uani 1 1 d .

loop_
_atom_site_aniso_label
_atom_site_aniso_U_11
_atom_site_aniso_U_22
_atom_site_aniso_U_33
_atom_site_aniso_U_23
_atom_site_aniso_U_13
_atom_site_aniso_U_12
C1 0.0215(6) 0.0284(7) 0.0249(7) -0.0015(5) -0.0017(5) 0.0017(5)
C2 0.0235(6) 0.0241(6) 0.0228(6) -0.0041(5) -0.0020(5) 0.0015(5)
C3 0.0225(6) 0.0270(7) 0.0243(6) -0.0029(5) -0.0005(5) 0.0018(5)
C4 0.0267(7) 0.0344(8) 0.0315(8) 0.0024(6) 0.0038(6) 0.0032(6)
C5 0.0368(8) 0.0330(8) 0.0314(8) 0.0063(6) 0.0050(7) 0.0019(7)
C6 0.0352(8) 0.0281(7) 0.0287(7) 0.0020(6) -0.0030(6) 0.0034(6)
C7 0.0272(7) 0.0263(7) 0.0259(7) -0.0042(5) -0.0044(5) 0.0027(6)
C8 0.0277(7) 0.0316(7) 0.0335(8) -0.0022(6) -0.0076(6) 0.0066(6)
C9 0.0214(7) 0.0420(9) 0.0374(8) -0.0029(7) -0.0028(6) 0.0057(6)
C10 0.0222(7) 0.0385(8) 0.0330(8) -0.0004(6) -0.0003(6) 0.0005(6)
C11 0.0245(7) 0.0287(7) 0.0426(9) -0.0031(6) -0.0035(6) -0.0037(6)
C12 0.0457(10) 0.0309(8) 0.0659(13) 0.0079(9) -0.0072(10) -0.0071(8)
C13 0.0431(10) 0.0452(10) 0.0447(10) -0.0177(8) -0.0066(8) -0.0011(8)
C14 0.0259(7) 0.0383(8) 0.0243(7) -0.0012(6) -0.0006(5) 0.0021(6)
C15 0.0333(8) 0.0547(11) 0.0324(8) 0.0014(8) 0.0075(7) 0.0024(8)
C16 0.0386(9) 0.0505(11) 0.0368(9) -0.0161(8) -0.0015(7) -0.0049(8)
C17 0.0240(7) 0.0270(7) 0.0317(7) 0.0014(6) -0.0027(6) 0.0008(5)
C18 0.0409(9) 0.0437(9) 0.0353(8) 0.0046(7) -0.0106(7) -0.0031(8)
C19 0.0378(9) 0.0305(8) 0.0500(10) -0.0028(7) -0.0021(8) 0.0062(7)
C20 0.0212(6) 0.0382(8) 0.0340(8) 0.0025(6) 0.0031(6) 0.0024(6)
C21 0.0296(8) 0.0454(10) 0.0422(9) 0.0023(8) -0.0015(7) -0.0089(7)
C22 0.0406(9) 0.0474(10) 0.0370(9) -0.0003(8) 0.0124(7) 0.0094(8)
B1 0.0215(7) 0.0267(7) 0.0238(7) -0.0026(6) 0.0011(6) -0.0008(6)
N1 0.0209(5) 0.0277(6) 0.0259(6) -0.0011(5) 0.0001(4) 0.0010(5)
P1 0.01989(16) 0.02575(17) 0.02380(17) -0.00042(13) -0.00066(13) -0.00031(13)
Ga1 0.02797(10) 0.03850(12) 0.03600(11) 0.00209(7) -0.00126(7) 0.00449(7)
Cl1 0.0363(2) 0.0696(3) 0.0759(4) -0.0293(3) -0.0137(2) 0.0101(2)
Cl2 0.0499(3) 0.0479(3) 0.0420(2) 0.00041(19) 0.0095(2) 0.0039(2)
Cl3 0.0422(3) 0.0730(4) 0.0534(3) 0.0003(3) -0.0074(2) 0.0259(2)
Cl4 0.0695(4) 0.0650(4) 0.0616(3) 0.0259(3) 0.0077(3) -0.0073(3)

loop_
_atom_type_symbol
_atom_type_description
_atom_type_scat_dispersion_real
_atom_type_scat_dispersion_imag
_atom_type_scat_source
C C 0.0033 0.0016 'International Tables Vol C Tables 4.2.6.8 and 6.1.1.4'
H H 0 0 'International Tables Vol C Tables 4.2.6.8 and 6.1.1.4'
B B 0.0013 0.0007 'International Tables Vol C Tables 4.2.6.8 and 6.1.1.4'
N N 0.0061 0.0033 'International Tables Vol C Tables 4.2.6.8 and 6.1.1.4'
P P 0.1023 0.0942 'International Tables Vol C Tables 4.2.6.8 and 6.1.1.4'
Ga Ga 0.2307 1.6083 'International Tables Vol C Tables 4.2.6.8 and 6.1.1.4'
Cl Cl 0.1484 0.1585 'International Tables Vol C Tables 4.2.6.8 and 6.1.1.4'

loop_
_geom_angle_atom_site_label_1
_geom_angle_atom_site_label_2
_geom_angle_atom_site_label_3
_geom_angle
C10 C1 C2 121.45(14)
C10 C1 P1 127.49(12)
C2 C1 P1 110.94(11)
C7 C2 C1 118.65(13)
C7 C2 C3 121.98(14)
C1 C2 C3 119.34(13)
C4 C3 C2 116.22(13)
C4 C3 B1 130.55(13)
C2 C3 B1 113.17(12)
C3 C4 C5 122.13(14)
C3 C4 H4 118.9
C5 C4 H4 118.9
C6 C5 C4 121.36(15)
C6 C5 H5 119.3
C4 C5 H5 119.3
C5 C6 C7 119.82(14)
C5 C6 H6 120.1
C7 C6 H6 120.1
C6 C7 C2 118.49(14)
C6 C7 C8 122.83(14)
C2 C7 C8 118.67(14)
C9 C8 C7 121.19(14)
C9 C8 H8 119.4
C7 C8 H8 119.4
C8 C9 C10 120.77(14)
C8 C9 H9 119.6
C10 C9 H9 119.6
C1 C10 C9 119.22(15)
C1 C10 H10 120.4
C9 C10 H10 120.4
C12 C11 C13 112.24(16)
C12 C11 P1 116.03(13)
C13 C11 P1 107.75(12)
C12 C11 H11 106.8
C13 C11 H11 106.8
P1 C11 H11 106.8
C11 C12 H12A 109.5
C11 C12 H12B 109.5
H12A C12 H12B 109.5
C11 C12 H12C 109.5
H12A C12 H12C 109.5
H12B C12 H12C 109.5
C11 C13 H13A 109.5
C11 C13 H13B 109.5
H13A C13 H13B 109.5
C11 C13 H13C 109.5
H13A C13 H13C 109.5
H13B C13 H13C 109.5
C16 C14 C15 111.22(15)
C16 C14 P1 108.54(12)
C15 C14 P1 112.82(12)
C16 C14 H14 108
C15 C14 H14 108
P1 C14 H14 108
C14 C15 H15A 109.5
C14 C15 H15B 109.5
H15A C15 H15B 109.5
C14 C15 H15C 109.5
H15A C15 H15C 109.5
H15B C15 H15C 109.5
C14 C16 H16A 109.5
C14 C16 H16B 109.5
H16A C16 H16B 109.5
C14 C16 H16C 109.5
H16A C16 H16C 109.5
H16B C16 H16C 109.5
N1 C17 C19 111.54(13)
N1 C17 C18 112.63(13)
C19 C17 C18 111.77(14)
N1 C17 H17 106.8
C19 C17 H17 106.8
C18 C17 H17 106.8
C17 C18 H18A 109.5
C17 C18 H18B 109.5
H18A C18 H18B 109.5
C17 C18 H18C 109.5
H18A C18 H18C 109.5
H18B C18 H18C 109.5
C17 C19 H19A 109.5
C17 C19 H19B 109.5
H19A C19 H19B 109.5
C17 C19 H19C 109.5
H19A C19 H19C 109.5
H19B C19 H19C 109.5
N1 C20 C21 111.65(13)
N1 C20 C22 111.38(14)
C21 C20 C22 114.88(15)
N1 C20 H20 106.1
C21 C20 H20 106.1
C22 C20 H20 106.1
C20 C21 H21A 109.5
C20 C21 H21B 109.5
H21A C21 H21B 109.5
C20 C21 H21C 109.5
H21A C21 H21C 109.5
H21B C21 H21C 109.5
C20 C22 H22A 109.5
C20 C22 H22B 109.5
H22A C22 H22B 109.5
C20 C22 H22C 109.5
H22A C22 H22C 109.5
H22B C22 H22C 109.5
N1 B1 C3 135.74(14)
N1 B1 P1 121.58(12)
C3 B1 P1 102.67(10)
B1 N1 C17 121.32(13)
B1 N1 C20 125.69(13)
C17 N1 C20 112.98(12)
C1 P1 C11 105.65(7)
C1 P1 C14 109.81(7)
C11 P1 C14 112.99(8)
C1 P1 B1 93.84(7)
C11 P1 B1 118.42(8)
C14 P1 B1 113.71(7)
Cl4 Ga1 Cl1 111.58(3)
Cl4 Ga1 Cl3 109.65(3)
Cl1 Ga1 Cl3 108.97(2)
Cl4 Ga1 Cl2 109.24(3)
Cl1 Ga1 Cl2 107.98(2)
Cl3 Ga1 Cl2 109.38(2)

loop_
_geom_bond_atom_site_label_1
_geom_bond_atom_site_label_2
_geom_bond_distance
C1 C10 1.381(2)
C1 C2 1.421(2)
C1 P1 1.7911(15)
C2 C7 1.418(2)
C2 C3 1.438(2)
C3 C4 1.388(2)
C3 B1 1.579(2)
C4 C5 1.404(2)
C4 H4 0.95
C5 C6 1.369(2)
C5 H5 0.95
C6 C7 1.414(2)
C6 H6 0.95
C7 C8 1.423(2)
C8 C9 1.364(2)
C8 H8 0.95
C9 C10 1.410(2)
C9 H9 0.95
C10 H10 0.95
C11 C12 1.530(3)
C11 C13 1.530(3)
C11 P1 1.8291(16)
C11 H11 1
C12 H12A 0.98
C12 H12B 0.98
C12 H12C 0.98
C13 H13A 0.98
C13 H13B 0.98
C13 H13C 0.98
C14 C16 1.530(2)
C14 C15 1.531(2)
C14 P1 1.8320(16)
C14 H14 1
C15 H15A 0.98
C15 H15B 0.98
C15 H15C 0.98
C16 H16A 0.98
C16 H16B 0.98
C16 H16C 0.98
C17 N1 1.4865(19)
C17 C19 1.523(2)
C17 C18 1.526(2)
C17 H17 1
C18 H18A 0.98
C18 H18B 0.98
C18 H18C 0.98
C19 H19A 0.98
C19 H19B 0.98
C19 H19C 0.98
C20 N1 1.4980(19)
C20 C21 1.521(3)
C20 C22 1.529(2)
C20 H20 1
C21 H21A 0.98
C21 H21B 0.98
C21 H21C 0.98
C22 H22A 0.98
C22 H22B 0.98
C22 H22C 0.98
B1 N1 1.384(2)
B1 P1 1.9888(16)
Ga1 Cl4 2.1621(6)
Ga1 Cl1 2.1730(6)
Ga1 Cl3 2.1734(5)
Ga1 Cl2 2.1782(5)
